data_7019253
loop_
_publ_author_name
'Scepaniak, Jeremiah J.'
'Wu, Guang'
'Hayton, Trevor W.'

_publ_section_title
;
 Complexes of Cu(i) supported by a tris(ketimine) tripod.
;
_journal_issue 26
_journal_name_full 'Dalton transactions (Cambridge, England : 2003)'
_journal_page_first 7859
_journal_page_last 7861
_journal_paper_doi 10.1039/c2dt30101f
_journal_volume 41
_journal_year 2012
_chemical_formula_sum 'C46 H38 Cl2 Cu2 N4'
_chemical_formula_weight 844.78
_chemical_name_common '[N(ArCNHPh)3Cu][CuCl]'
_chemical_name_systematic
;
?
;
_space_group_IT_number 2
_symmetry_cell_setting triclinic
_symmetry_space_group_name_Hall '-P 1'
_symmetry_space_group_name_H-M 'P -1'
_atom_sites_solution_hydrogens geom
_atom_sites_solution_primary direct
_atom_sites_solution_secondary difmap
_audit_creation_method SHELXL-97
_cell_angle_alpha 101.020(9)
_cell_angle_beta 97.408(9)
_cell_angle_gamma 94.634(11)
_cell_formula_units_Z 2
_cell_length_a 9.800(3)
_cell_length_b 13.950(4)
_cell_length_c 14.453(4)
_cell_measurement_temperature 100(2)
_cell_volume 1911.9(10)
_computing_structure_refinement 'SHELXL-97 (Sheldrick, 2008)'
_computing_structure_solution 'SHELXS-97 (Sheldrick, 2008)'
_diffrn_ambient_temperature 100(2)
_diffrn_measured_fraction_theta_full 0.999
_diffrn_measured_fraction_theta_max 0.999
_diffrn_radiation_monochromator graphite
_diffrn_radiation_source 'fine-focus sealed tube'
_diffrn_radiation_type MoK\a
_diffrn_radiation_wavelength 0.71073
_diffrn_reflns_av_R_equivalents 0.0335
_diffrn_reflns_av_sigmaI/netI 0.0314
_diffrn_reflns_limit_h_max 12
_diffrn_reflns_limit_h_min -12
_diffrn_reflns_limit_k_max 17
_diffrn_reflns_limit_k_min -16
_diffrn_reflns_limit_l_max 18
_diffrn_reflns_limit_l_min -18
_diffrn_reflns_number 23930
_diffrn_reflns_theta_full 26.73
_diffrn_reflns_theta_max 26.73
_diffrn_reflns_theta_min 1.45
_exptl_absorpt_coefficient_mu 1.292
_exptl_absorpt_correction_T_max 0.7459
_exptl_absorpt_correction_T_min 0.6516
_exptl_absorpt_correction_type empirical
_exptl_absorpt_process_details multi-scan
_exptl_crystal_colour orange
_exptl_crystal_density_diffrn 1.467
_exptl_crystal_density_method 'not measured'
_exptl_crystal_description Block
_exptl_crystal_F_000 868
_exptl_crystal_size_max 0.3
_exptl_crystal_size_mid 0.2
_exptl_crystal_size_min 0.2
_refine_diff_density_max 0.402
_refine_diff_density_min -0.335
_refine_diff_density_rms 0.057
_refine_ls_extinction_method none
_refine_ls_goodness_of_fit_ref 1.026
_refine_ls_hydrogen_treatment constr
_refine_ls_matrix_type full
_refine_ls_number_parameters 488
_refine_ls_number_reflns 8137
_refine_ls_number_restraints 0
_refine_ls_restrained_S_all 1.026
_refine_ls_R_factor_all 0.0280
_refine_ls_R_factor_gt 0.0256
_refine_ls_shift/su_max 0.002
_refine_ls_shift/su_mean 0.000
_refine_ls_structure_factor_coef Fsqd
_refine_ls_weighting_details 'calc w=1/[\s^2^(Fo^2^)+(0.0323P)^2^+1.1451P] where P=(Fo^2^+2Fc^2^)/3'
_refine_ls_weighting_scheme calc
_refine_ls_wR_factor_gt 0.0709
_refine_ls_wR_factor_ref 0.0729
_reflns_number_gt 7543
_reflns_number_total 8137
_reflns_threshold_expression >2sigma(I)
_cod_data_source_file c2dt30101f.txt
_cod_data_source_block Compound_2
_cod_depositor_comments
;
The following automatic conversions were performed:

'_symmetry_cell_setting' value 'Triclinic' changed to 'triclinic'
according to /home/saulius/struct/CIF-dictionaries/cif_core.dic
dictionary named 'cif_core.dic' version 2.4.1 from
2010-06-29.

'_exptl_absorpt_correction_type' value 'Empirical'
changed to 'empirical' according to
/home/saulius/struct/CIF-dictionaries/cif_core.dic dictionary named
'cif_core.dic' version 2.4.1 from 2010-06-29.

Automatic conversion script
Id: cif_fix_values 1891 2012-01-12 08:04:46Z andrius 
;
_cod_original_cell_volume 1911.9(9)
_cod_original_sg_symbol_H-M p-1
_cod_database_code 7019253

loop_
_symmetry_equiv_pos_as_xyz
'x, y, z'
'-x, -y, -z'

loop_
_atom_site_label
_atom_site_type_symbol
_atom_site_fract_x
_atom_site_fract_y
_atom_site_fract_z
_atom_site_U_iso_or_equiv
_atom_site_adp_type
_atom_site_occupancy
_atom_site_symmetry_multiplicity
_atom_site_calc_flag
_atom_site_refinement_flags
Cu1 Cu -0.025156(18) 0.708824(13) 0.719040(12) 0.01565(6) Uani 1 1 d .
Cu2 Cu -0.308083(19) 0.753730(15) 0.711056(13) 0.02133(6) Uani 1 1 d .
Cl2 Cl -0.27603(4) 0.64964(3) 0.79687(3) 0.02871(9) Uani 1 1 d .
N47 N 0.06993(13) 0.61565(9) 0.77829(9) 0.0175(2) Uani 1 1 d .
H47 H 0.0224 0.5578 0.7710 0.021 Uiso 1 1 calc R
Cl1 Cl -0.33554(5) 0.85202(3) 0.61850(3) 0.03169(10) Uani 1 1 d .
N1 N 0.22577(12) 0.76605(9) 0.68995(8) 0.0131(2) Uani 1 1 d .
N27 N -0.06652(12) 0.71168(9) 0.58541(9) 0.0154(2) Uani 1 1 d .
H27 H -0.1466 0.7319 0.5675 0.018 Uiso 1 1 calc R
C28 C -0.03574(15) 0.70080(10) 0.42059(10) 0.0150(3) Uani 1 1 d .
C53 C 0.15619(17) 0.50972(13) 0.93615(13) 0.0271(4) Uani 1 1 d .
H53 H 0.0700 0.5344 0.9440 0.033 Uiso 1 1 calc R
C52 C 0.20015(18) 0.43946(14) 0.98567(14) 0.0296(4) Uani 1 1 d .
H52 H 0.1451 0.4170 1.0284 0.036 Uiso 1 1 calc R
C104 C 0.33807(18) 0.63987(13) 0.22698(13) 0.0271(3) Uani 1 1 d .
H104 H 0.2913 0.5891 0.1769 0.033 Uiso 1 1 calc R
C31 C -0.12173(18) 0.73114(12) 0.23810(11) 0.0230(3) Uani 1 1 d .
H31 H -0.1508 0.7417 0.1759 0.028 Uiso 1 1 calc R
C11 C 0.0227(2) 1.18292(12) 0.98684(12) 0.0290(4) Uani 1 1 d .
H11 H 0.0144 1.2395 1.0333 0.035 Uiso 1 1 calc R
C102 C 0.44592(17) 0.69577(13) 0.38927(12) 0.0254(3) Uani 1 1 d .
H102 H 0.4734 0.6826 0.4507 0.030 Uiso 1 1 calc R
C107 C 0.4673(2) 0.91122(14) 0.26511(14) 0.0339(4) Uani 1 1 d .
H108 H 0.5678 0.9253 0.2698 0.051 Uiso 1 1 calc R
H109 H 0.4329 0.9598 0.3125 0.051 Uiso 1 1 calc R
H107 H 0.4233 0.9146 0.2011 0.051 Uiso 1 1 calc R
C106 C 0.43332(17) 0.81015(12) 0.28332(12) 0.0232(3) Uani 1 1 d .
C7 C 0.05735(15) 0.92381(11) 0.78084(10) 0.0161(3) Uani 1 1 d .
C49 C 0.36255(16) 0.50631(11) 0.86251(11) 0.0196(3) Uani 1 1 d .
H49 H 0.4193 0.5298 0.8213 0.023 Uiso 1 1 calc R
C42 C 0.40067(15) 0.86521(11) 0.81351(11) 0.0186(3) Uani 1 1 d .
H42 H 0.4137 0.9079 0.7707 0.022 Uiso 1 1 calc R
C13 C 0.16518(18) 1.07436(12) 0.90268(12) 0.0232(3) Uani 1 1 d .
H13 H 0.2544 1.0572 0.8916 0.028 Uiso 1 1 calc R
C26 C 0.13712(14) 0.64190(10) 0.54148(10) 0.0137(3) Uani 1 1 d .
C10 C -0.0949(2) 1.12770(14) 0.93344(13) 0.0330(4) Uani 1 1 d .
H10 H -0.1838 1.1464 0.9435 0.040 Uiso 1 1 calc R
C47 C 0.19180(15) 0.62411(11) 0.82691(10) 0.0160(3) Uani 1 1 d .
C45 C 0.37093(16) 0.74026(11) 0.93625(11) 0.0186(3) Uani 1 1 d .
H45 H 0.3634 0.6963 0.9785 0.022 Uiso 1 1 calc R
C24 C 0.26859(15) 0.50393(11) 0.49493(11) 0.0177(3) Uani 1 1 d .
H24 H 0.2787 0.4451 0.4520 0.021 Uiso 1 1 calc R
C6 C 0.12907(15) 0.92696(11) 0.69675(10) 0.0154(3) Uani 1 1 d .
C5 C 0.11567(16) 1.00974(11) 0.65626(11) 0.0200(3) Uani 1 1 d .
H5 H 0.0680 1.0610 0.6860 0.024 Uiso 1 1 calc R
C43 C 0.47851(16) 0.88719(12) 0.90352(12) 0.0224(3) Uani 1 1 d .
H43 H 0.5425 0.9447 0.9221 0.027 Uiso 1 1 calc R
C2 C 0.26227(15) 0.86471(11) 0.57205(10) 0.0169(3) Uani 1 1 d .
H2 H 0.3156 0.8161 0.5440 0.020 Uiso 1 1 calc R
C44 C 0.46246(16) 0.82501(12) 0.96606(11) 0.0220(3) Uani 1 1 d .
H44 H 0.5134 0.8401 1.0285 0.026 Uiso 1 1 calc R
C29 C 0.06163(16) 0.71890(12) 0.36201(11) 0.0195(3) Uani 1 1 d .
H29 H 0.1575 0.7205 0.3841 0.023 Uiso 1 1 calc R
C12 C 0.1523(2) 1.15572(12) 0.97256(12) 0.0274(4) Uani 1 1 d .
H12 H 0.2328 1.1926 1.0105 0.033 Uiso 1 1 calc R
C9 C -0.08343(18) 1.04453(13) 0.86472(13) 0.0282(4) Uani 1 1 d .
H9 H -0.1644 1.0062 0.8289 0.034 Uiso 1 1 calc R
C101 C 0.47254(16) 0.78984(13) 0.37336(12) 0.0238(3) Uani 1 1 d .
H101 H 0.5177 0.8408 0.4239 0.029 Uiso 1 1 calc R
C39 C 0.01822(17) 0.73468(12) 0.27116(12) 0.0240(3) Uani 1 1 d .
H39 H 0.0847 0.7479 0.2316 0.029 Uiso 1 1 calc R
C105 C 0.36545(18) 0.73414(13) 0.21122(12) 0.0258(3) Uani 1 1 d .
H105 H 0.3372 0.7471 0.1498 0.031 Uiso 1 1 calc R
C23 C 0.36596(15) 0.53938(11) 0.57595(11) 0.0177(3) Uani 1 1 d .
H23 H 0.4433 0.5045 0.5883 0.021 Uiso 1 1 calc R
C51 C 0.32443(17) 0.40194(12) 0.97287(12) 0.0237(3) Uani 1 1 d .
H51 H 0.3551 0.3540 1.0071 0.028 Uiso 1 1 calc R
C103 C 0.37921(17) 0.62033(13) 0.31599(13) 0.0266(3) Uani 1 1 d .
H103 H 0.3621 0.5558 0.3271 0.032 Uiso 1 1 calc R
C25 C 0.15652(15) 0.55630(10) 0.47813(10) 0.0158(3) Uani 1 1 d .
H25 H 0.0911 0.5335 0.4221 0.019 Uiso 1 1 calc R
C3 C 0.24399(16) 0.94644(11) 0.53215(11) 0.0204(3) Uani 1 1 d .
H3 H 0.2822 0.9526 0.4761 0.024 Uiso 1 1 calc R
C46 C 0.28846(14) 0.71650(10) 0.84573(10) 0.0147(3) Uani 1 1 d .
C22 C 0.35100(14) 0.62538(11) 0.63885(10) 0.0157(3) Uani 1 1 d .
H22 H 0.4193 0.6491 0.6931 0.019 Uiso 1 1 calc R
C8 C 0.04700(16) 1.01794(11) 0.84881(10) 0.0187(3) Uani 1 1 d .
N7 N -0.00196(13) 0.84382(9) 0.79502(9) 0.0176(2) Uani 1 1 d .
H7 H -0.0388 0.8503 0.8480 0.021 Uiso 1 1 calc R
C27 C 0.00746(14) 0.68800(10) 0.51944(10) 0.0139(3) Uani 1 1 d .
C50 C 0.40392(16) 0.43430(12) 0.91019(12) 0.0224(3) Uani 1 1 d .
H50 H 0.4876 0.4068 0.8999 0.027 Uiso 1 1 calc R
C1 C 0.20391(14) 0.85261(10) 0.65239(10) 0.0137(3) Uani 1 1 d .
C33 C -0.17701(15) 0.69740(11) 0.38624(10) 0.0176(3) Uani 1 1 d .
H33 H -0.2441 0.6847 0.4256 0.021 Uiso 1 1 calc R
C48 C 0.23761(15) 0.54446(11) 0.87481(11) 0.0179(3) Uani 1 1 d .
C4 C 0.16992(17) 1.01919(11) 0.57403(11) 0.0217(3) Uani 1 1 d .
H4 H 0.1564 1.0751 0.5466 0.026 Uiso 1 1 calc R
C41 C 0.30328(14) 0.78197(10) 0.78362(10) 0.0144(3) Uani 1 1 d .
C32 C -0.21935(16) 0.71231(12) 0.29559(11) 0.0211(3) Uani 1 1 d .
H32 H -0.3152 0.7097 0.2727 0.025 Uiso 1 1 calc R
C21 C 0.23712(14) 0.67738(10) 0.62354(10) 0.0133(3) Uani 1 1 d .

loop_
_atom_site_aniso_label
_atom_site_aniso_U_11
_atom_site_aniso_U_22
_atom_site_aniso_U_33
_atom_site_aniso_U_23
_atom_site_aniso_U_13
_atom_site_aniso_U_12
Cu1 0.01543(9) 0.01816(10) 0.01355(9) 0.00402(7) 0.00132(7) 0.00239(7)
Cu2 0.01848(10) 0.02731(11) 0.01885(10) 0.00534(8) 0.00383(7) 0.00315(8)
Cl2 0.0294(2) 0.0305(2) 0.0273(2) 0.01151(17) 0.00217(16) -0.00046(16)
N47 0.0166(6) 0.0178(6) 0.0188(6) 0.0062(5) 0.0022(5) -0.0003(5)
Cl1 0.0318(2) 0.0390(2) 0.0304(2) 0.01523(18) 0.00726(17) 0.01635(18)
N1 0.0146(5) 0.0121(5) 0.0124(6) 0.0028(4) 0.0007(4) 0.0015(4)
N27 0.0123(5) 0.0188(6) 0.0147(6) 0.0031(5) 0.0006(4) 0.0028(5)
C28 0.0167(7) 0.0136(6) 0.0143(7) 0.0024(5) 0.0014(5) 0.0026(5)
C53 0.0210(8) 0.0330(9) 0.0358(9) 0.0197(8) 0.0120(7) 0.0100(7)
C52 0.0261(8) 0.0345(9) 0.0372(10) 0.0234(8) 0.0117(7) 0.0056(7)
C104 0.0269(8) 0.0273(8) 0.0270(9) 0.0007(7) 0.0100(7) 0.0035(7)
C31 0.0301(8) 0.0261(8) 0.0142(7) 0.0067(6) 0.0009(6) 0.0085(6)
C11 0.0554(11) 0.0185(8) 0.0165(8) 0.0042(6) 0.0135(7) 0.0108(7)
C102 0.0207(8) 0.0350(9) 0.0256(8) 0.0120(7) 0.0092(6) 0.0108(7)
C107 0.0403(10) 0.0274(9) 0.0360(10) 0.0111(8) 0.0058(8) 0.0046(8)
C106 0.0217(7) 0.0252(8) 0.0258(8) 0.0069(7) 0.0089(6) 0.0087(6)
C7 0.0162(7) 0.0183(7) 0.0137(7) 0.0027(5) 0.0003(5) 0.0054(5)
C49 0.0198(7) 0.0215(7) 0.0182(7) 0.0049(6) 0.0040(6) 0.0028(6)
C42 0.0185(7) 0.0165(7) 0.0201(7) 0.0038(6) 0.0005(6) 0.0015(6)
C13 0.0280(8) 0.0207(8) 0.0210(8) 0.0036(6) 0.0059(6) 0.0011(6)
C26 0.0128(6) 0.0150(6) 0.0146(7) 0.0053(5) 0.0030(5) 0.0019(5)
C10 0.0397(10) 0.0332(10) 0.0296(9) 0.0034(8) 0.0132(8) 0.0192(8)
C47 0.0184(7) 0.0172(7) 0.0138(7) 0.0042(5) 0.0052(5) 0.0034(5)
C45 0.0211(7) 0.0210(7) 0.0147(7) 0.0044(6) 0.0023(6) 0.0066(6)
C24 0.0203(7) 0.0135(7) 0.0206(7) 0.0029(6) 0.0076(6) 0.0025(5)
C6 0.0160(6) 0.0158(7) 0.0137(7) 0.0021(5) 0.0007(5) 0.0018(5)
C5 0.0239(7) 0.0172(7) 0.0191(7) 0.0033(6) 0.0024(6) 0.0059(6)
C43 0.0213(7) 0.0184(7) 0.0234(8) -0.0005(6) -0.0032(6) -0.0007(6)
C2 0.0177(7) 0.0164(7) 0.0165(7) 0.0022(5) 0.0041(5) 0.0009(5)
C44 0.0230(8) 0.0230(8) 0.0167(7) -0.0004(6) -0.0040(6) 0.0046(6)
C29 0.0166(7) 0.0253(8) 0.0177(7) 0.0059(6) 0.0033(6) 0.0037(6)
C12 0.0422(10) 0.0198(8) 0.0190(8) 0.0025(6) 0.0049(7) -0.0019(7)
C9 0.0268(8) 0.0303(9) 0.0262(9) 0.0002(7) 0.0038(7) 0.0103(7)
C101 0.0192(7) 0.0298(8) 0.0232(8) 0.0043(7) 0.0057(6) 0.0072(6)
C39 0.0257(8) 0.0304(9) 0.0194(8) 0.0096(7) 0.0084(6) 0.0047(7)
C105 0.0282(8) 0.0312(9) 0.0204(8) 0.0074(7) 0.0073(6) 0.0074(7)
C23 0.0160(7) 0.0182(7) 0.0223(7) 0.0087(6) 0.0058(6) 0.0062(5)
C51 0.0247(8) 0.0198(7) 0.0281(8) 0.0114(6) -0.0005(6) 0.0029(6)
C103 0.0254(8) 0.0257(8) 0.0348(9) 0.0113(7) 0.0153(7) 0.0091(7)
C25 0.0161(6) 0.0162(7) 0.0147(7) 0.0025(5) 0.0032(5) -0.0003(5)
C3 0.0261(8) 0.0197(7) 0.0164(7) 0.0051(6) 0.0058(6) 0.0007(6)
C46 0.0140(6) 0.0158(7) 0.0143(7) 0.0021(5) 0.0027(5) 0.0037(5)
C22 0.0136(6) 0.0178(7) 0.0164(7) 0.0058(6) 0.0018(5) 0.0012(5)
C8 0.0259(8) 0.0182(7) 0.0136(7) 0.0041(6) 0.0054(6) 0.0059(6)
N7 0.0189(6) 0.0212(6) 0.0133(6) 0.0036(5) 0.0038(5) 0.0029(5)
C27 0.0134(6) 0.0129(6) 0.0145(7) 0.0024(5) 0.0000(5) 0.0001(5)
C50 0.0211(7) 0.0220(8) 0.0244(8) 0.0048(6) 0.0023(6) 0.0065(6)
C1 0.0135(6) 0.0138(6) 0.0131(6) 0.0030(5) -0.0002(5) 0.0002(5)
C33 0.0165(7) 0.0205(7) 0.0158(7) 0.0034(6) 0.0024(5) 0.0029(6)
C48 0.0195(7) 0.0169(7) 0.0176(7) 0.0055(6) 0.0014(6) 0.0012(6)
C4 0.0296(8) 0.0169(7) 0.0201(8) 0.0079(6) 0.0028(6) 0.0033(6)
C41 0.0136(6) 0.0152(7) 0.0140(7) 0.0018(5) 0.0011(5) 0.0040(5)
C32 0.0204(7) 0.0242(8) 0.0180(7) 0.0028(6) -0.0007(6) 0.0076(6)
C21 0.0138(6) 0.0132(6) 0.0138(6) 0.0039(5) 0.0046(5) 0.0007(5)

loop_
_atom_type_symbol
_atom_type_description
_atom_type_scat_dispersion_real
_atom_type_scat_dispersion_imag
_atom_type_scat_source
C C 0.0033 0.0016 'International Tables Vol C Tables 4.2.6.8 and 6.1.1.4'
H H 0.0000 0.0000 'International Tables Vol C Tables 4.2.6.8 and 6.1.1.4'
N N 0.0061 0.0033 'International Tables Vol C Tables 4.2.6.8 and 6.1.1.4'
Cl Cl 0.1484 0.1585 'International Tables Vol C Tables 4.2.6.8 and 6.1.1.4'
Cu Cu 0.3201 1.2651 'International Tables Vol C Tables 4.2.6.8 and 6.1.1.4'

loop_
_geom_angle_atom_site_label_1
_geom_angle_atom_site_label_2
_geom_angle_atom_site_label_3
_geom_angle
N47 Cu1 N27 129.00(5)
N47 Cu1 N7 115.05(6)
N27 Cu1 N7 109.61(5)
Cl2 Cu2 Cl1 176.47(2)
Cl2 Cu2 Cu1 70.741(16)
Cl1 Cu2 Cu1 107.173(17)
C47 N47 Cu1 130.64(11)
C47 N47 H47 114.7
Cu1 N47 H47 114.7
C41 N1 C21 118.48(11)
C41 N1 C1 115.91(11)
C21 N1 C1 117.59(11)
C27 N27 Cu1 128.45(10)
C27 N27 H27 115.8
Cu1 N27 H27 115.8
C29 C28 C33 119.22(13)
C29 C28 C27 121.23(13)
C33 C28 C27 119.53(13)
C52 C53 C48 120.41(15)
C52 C53 H53 119.8
C48 C53 H53 119.8
C53 C52 C51 119.90(16)
C53 C52 H52 120.1
C51 C52 H52 120.1
C103 C104 C105 119.62(17)
C103 C104 H104 120.2
C105 C104 H104 120.2
C39 C31 C32 120.19(14)
C39 C31 H31 119.9
C32 C31 H31 119.9
C12 C11 C10 120.04(16)
C12 C11 H11 120.0
C10 C11 H11 120.0
C101 C102 C103 120.55(16)
C101 C102 H102 119.7
C103 C102 H102 119.7
C106 C107 H108 109.5
C106 C107 H109 109.5
H108 C107 H109 109.5
C106 C107 H107 109.5
H108 C107 H107 109.5
H109 C107 H107 109.5
C105 C106 C101 118.34(15)
C105 C106 C107 121.36(16)
C101 C106 C107 120.28(16)
N7 C7 C6 122.13(13)
N7 C7 C8 118.54(13)
C6 C7 C8 119.24(13)
C50 C49 C48 120.02(14)
C50 C49 H49 120.0
C48 C49 H49 120.0
C43 C42 C41 122.12(14)
C43 C42 H42 118.9
C41 C42 H42 118.9
C12 C13 C8 120.10(16)
C12 C13 H13 120.0
C8 C13 H13 120.0
C25 C26 C21 118.89(13)
C25 C26 C27 117.04(13)
C21 C26 C27 124.02(13)
C11 C10 C9 120.26(17)
C11 C10 H10 119.9
C9 C10 H10 119.9
N47 C47 C48 120.78(13)
N47 C47 C46 122.44(13)
C48 C47 C46 116.54(12)
C44 C45 C46 122.79(14)
C44 C45 H45 118.6
C46 C45 H45 118.6
C25 C24 C23 118.69(14)
C25 C24 H24 120.7
C23 C24 H24 120.7
C5 C6 C1 117.88(13)
C5 C6 C7 115.97(13)
C1 C6 C7 126.10(13)
C4 C5 C6 121.96(14)
C4 C5 H5 119.0
C6 C5 H5 119.0
C44 C43 C42 119.65(15)
C44 C43 H43 120.2
C42 C43 H43 120.2
C3 C2 C1 121.12(14)
C3 C2 H2 119.4
C1 C2 H2 119.4
C43 C44 C45 118.98(14)
C43 C44 H44 120.5
C45 C44 H44 120.5
C39 C29 C28 119.93(14)
C39 C29 H29 120.0
C28 C29 H29 120.0
C11 C12 C13 120.20(17)
C11 C12 H12 119.9
C13 C12 H12 119.9
C8 C9 C10 119.89(17)
C8 C9 H9 120.1
C10 C9 H9 120.1
C102 C101 C106 120.32(16)
C102 C101 H101 119.8
C106 C101 H101 119.8
C31 C39 C29 120.26(15)
C31 C39 H39 119.9
C29 C39 H39 119.9
C104 C105 C106 121.50(16)
C104 C105 H105 119.2
C106 C105 H105 119.2
C22 C23 C24 120.64(13)
C22 C23 H23 119.7
C24 C23 H23 119.7
C50 C51 C52 119.92(15)
C50 C51 H51 120.0
C52 C51 H51 120.0
C104 C103 C102 119.65(16)
C104 C103 H103 120.2
C102 C103 H103 120.2
C24 C25 C26 121.87(13)
C24 C25 H25 119.1
C26 C25 H25 119.1
C4 C3 C2 119.96(14)
C4 C3 H3 120.0
C2 C3 H3 120.0
C41 C46 C45 117.55(13)
C41 C46 C47 126.85(13)
C45 C46 C47 115.59(13)
C23 C22 C21 121.04(13)
C23 C22 H22 119.5
C21 C22 H22 119.5
C9 C8 C13 119.48(15)
C9 C8 C7 119.12(14)
C13 C8 C7 121.13(14)
C7 N7 Cu1 131.26(11)
C7 N7 H7 114.4
Cu1 N7 H7 114.4
N27 C27 C28 121.66(13)
N27 C27 C26 119.08(13)
C28 C27 C26 119.19(12)
C49 C50 C51 120.48(15)
C49 C50 H50 119.8
C51 C50 H50 119.8
C2 C1 C6 119.57(13)
C2 C1 N1 118.48(13)
C6 C1 N1 121.91(13)
C32 C33 C28 120.50(14)
C32 C33 H33 119.7
C28 C33 H33 119.7
C49 C48 C53 119.23(14)
C49 C48 C47 121.47(13)
C53 C48 C47 119.26(14)
C3 C4 C5 119.43(14)
C3 C4 H4 120.3
C5 C4 H4 120.3
C42 C41 C46 118.83(13)
C42 C41 N1 118.26(13)
C46 C41 N1 122.89(13)
C33 C32 C31 119.89(14)
C33 C32 H32 120.1
C31 C32 H32 120.1
C22 C21 C26 118.84(13)
C22 C21 N1 119.33(13)
C26 C21 N1 121.82(12)

loop_
_geom_bond_atom_site_label_1
_geom_bond_atom_site_label_2
_geom_bond_distance
Cu1 N47 1.9252(13)
Cu1 N27 1.9302(13)
Cu1 N7 1.9697(14)
Cu2 Cl2 2.0993(6)
Cu2 Cl1 2.0999(6)
N47 C47 1.290(2)
N47 H47 0.8800
N1 C41 1.4324(18)
N1 C21 1.4351(18)
N1 C1 1.4355(18)
N27 C27 1.2807(19)
N27 H27 0.8800
C28 C29 1.394(2)
C28 C33 1.403(2)
C28 C27 1.485(2)
C53 C52 1.384(2)
C53 C48 1.393(2)
C53 H53 0.9500
C52 C51 1.384(2)
C52 H52 0.9500
C104 C103 1.382(3)
C104 C105 1.388(2)
C104 H104 0.9500
C31 C39 1.387(2)
C31 C32 1.387(2)
C31 H31 0.9500
C11 C12 1.384(3)
C11 C10 1.385(3)
C11 H11 0.9500
C102 C101 1.385(2)
C102 C103 1.393(3)
C102 H102 0.9500
C107 C106 1.502(2)
C107 H108 0.9800
C107 H109 0.9800
C107 H107 0.9800
C106 C105 1.392(2)
C106 C101 1.397(2)
C7 N7 1.280(2)
C7 C6 1.486(2)
C7 C8 1.501(2)
C49 C50 1.381(2)
C49 C48 1.393(2)
C49 H49 0.9500
C42 C43 1.386(2)
C42 C41 1.403(2)
C42 H42 0.9500
C13 C12 1.393(2)
C13 C8 1.397(2)
C13 H13 0.9500
C26 C25 1.401(2)
C26 C21 1.418(2)
C26 C27 1.4952(19)
C10 C9 1.398(2)
C10 H10 0.9500
C47 C48 1.487(2)
C47 C46 1.495(2)
C45 C44 1.386(2)
C45 C46 1.412(2)
C45 H45 0.9500
C24 C25 1.388(2)
C24 C23 1.393(2)
C24 H24 0.9500
C6 C5 1.399(2)
C6 C1 1.419(2)
C5 C4 1.387(2)
C5 H5 0.9500
C43 C44 1.381(2)
C43 H43 0.9500
C2 C3 1.386(2)
C2 C1 1.391(2)
C2 H2 0.9500
C44 H44 0.9500
C29 C39 1.391(2)
C29 H29 0.9500
C12 H12 0.9500
C9 C8 1.394(2)
C9 H9 0.9500
C101 H101 0.9500
C39 H39 0.9500
C105 H105 0.9500
C23 C22 1.390(2)
C23 H23 0.9500
C51 C50 1.383(2)
C51 H51 0.9500
C103 H103 0.9500
C25 H25 0.9500
C3 C4 1.386(2)
C3 H3 0.9500
C46 C41 1.409(2)
C22 C21 1.396(2)
C22 H22 0.9500
N7 H7 0.8800
C50 H50 0.9500
C33 C32 1.382(2)
C33 H33 0.9500
C4 H4 0.9500
C32 H32 0.9500
